data_4025327
loop_
_publ_author_name
'Lei Wu'
'Min Shi'

_publ_section_title
;
 1,3-Dipolar Cycloaddition Reactions of Vinylidenecyclopropane-Diesters
 with Aromatic Diazomethanes Generated in Situ
;
_journal_name_full 'Journal of Organic Chemistry'
_journal_page_first 2296
_journal_page_last 2301
_journal_paper_doi 10.1021/jo100105k
_journal_volume 75
_journal_year 2010
_chemical_formula_sum 'C31 H30 N2 O6 S'
_chemical_formula_weight 558.63
_chemical_name_systematic
; 
 ? 
;
_space_group_IT_number 2
_symmetry_cell_setting triclinic
_symmetry_space_group_name_Hall '-P 1'
_symmetry_space_group_name_H-M 'P -1'
_atom_sites_solution_hydrogens geom
_atom_sites_solution_primary direct
_atom_sites_solution_secondary difmap
_audit_creation_method SHELXL-97
_cell_angle_alpha 74.723(2)
_cell_angle_beta 83.403(2)
_cell_angle_gamma 88.871(3)
_cell_formula_units_Z 2
_cell_length_a 9.2000(13)
_cell_length_b 10.9423(15)
_cell_length_c 14.273(2)
_cell_measurement_reflns_used 2159
_cell_measurement_temperature 293(2)
_cell_measurement_theta_max 47.632
_cell_measurement_theta_min 5.460
_cell_volume 1376.8(3)
_computing_cell_refinement 'Bruker SMART'
_computing_data_collection 'Bruker SMART'
_computing_data_reduction 'Bruker SHELXTL'
_computing_molecular_graphics 'Bruker SHELXTL'
_computing_publication_material 'Bruker SHELXTL'
_computing_structure_refinement 'SHELXL-97 (Sheldrick, 1997)'
_computing_structure_solution 'SHELXS-97 (Sheldrick, 1990)'
_diffrn_ambient_temperature 293(2)
_diffrn_measured_fraction_theta_full 0.986
_diffrn_measured_fraction_theta_max 0.986
_diffrn_measurement_device_type 'CCD area detector'
_diffrn_measurement_method 'phi and omega scans'
_diffrn_radiation_monochromator graphite
_diffrn_radiation_source 'fine-focus sealed tube'
_diffrn_radiation_type MoK\a
_diffrn_radiation_wavelength 0.71073
_diffrn_reflns_av_R_equivalents 0.0669
_diffrn_reflns_av_sigmaI/netI 0.0707
_diffrn_reflns_limit_h_max 11
_diffrn_reflns_limit_h_min -9
_diffrn_reflns_limit_k_max 13
_diffrn_reflns_limit_k_min -12
_diffrn_reflns_limit_l_max 17
_diffrn_reflns_limit_l_min -16
_diffrn_reflns_number 7238
_diffrn_reflns_theta_full 25.50
_diffrn_reflns_theta_max 25.50
_diffrn_reflns_theta_min 1.93
_exptl_absorpt_coefficient_mu 0.166
_exptl_absorpt_correction_T_max 1.0000
_exptl_absorpt_correction_T_min 0.4532
_exptl_absorpt_correction_type empirical
_exptl_absorpt_process_details sadabs
_exptl_crystal_colour colorless
_exptl_crystal_density_diffrn 1.347
_exptl_crystal_density_method 'not measured'
_exptl_crystal_description prismatic
_exptl_crystal_F_000 588
_exptl_crystal_size_max 0.457
_exptl_crystal_size_mid 0.380
_exptl_crystal_size_min 0.152
_refine_diff_density_max 0.292
_refine_diff_density_min -0.582
_refine_diff_density_rms 0.065
_refine_ls_extinction_method none
_refine_ls_goodness_of_fit_ref 0.995
_refine_ls_hydrogen_treatment constr
_refine_ls_matrix_type full
_refine_ls_number_parameters 366
_refine_ls_number_reflns 5048
_refine_ls_number_restraints 0
_refine_ls_restrained_S_all 0.995
_refine_ls_R_factor_all 0.0962
_refine_ls_R_factor_gt 0.0683
_refine_ls_shift/su_max 0.000
_refine_ls_shift/su_mean 0.000
_refine_ls_structure_factor_coef Fsqd
_refine_ls_weighting_details 'calc w=1/[\s^2^(Fo^2^)+(0.1232P)^2^+0.0000P] where P=(Fo^2^+2Fc^2^)/3'
_refine_ls_weighting_scheme calc
_refine_ls_wR_factor_gt 0.1912
_refine_ls_wR_factor_ref 0.2088
_reflns_number_gt 3330
_reflns_number_total 5048
_reflns_threshold_expression >2sigma(I)
_cod_data_source_file jo100105k_si_002.cif
_cod_data_source_block cd29522
_cod_depositor_comments
;
The following automatic conversions were performed:

'_symmetry_cell_setting' value 'Triclinic' changed to 'triclinic'
according to the built-in table from CIF Core dictionary named
'cif_core.dic' version 2.4.1 from 2010-06-29.

Automatic conversion script
Id: cif_fix_values 1646 2011-03-28 12:23:43Z adriana 
;
_cod_database_code 4025327

loop_
_symmetry_equiv_pos_as_xyz
'x, y, z'
'-x, -y, -z'

loop_
_atom_site_label
_atom_site_type_symbol
_atom_site_fract_x
_atom_site_fract_y
_atom_site_fract_z
_atom_site_U_iso_or_equiv
_atom_site_adp_type
_atom_site_occupancy
_atom_site_symmetry_multiplicity
_atom_site_calc_flag
_atom_site_refinement_flags
_atom_site_disorder_assembly
_atom_site_disorder_group
S1 S -0.17065(10) 0.22205(8) 0.05964(6) 0.0579(3) Uani 1 1 d . . .
O1 O 0.4295(3) 0.2054(3) 0.4681(2) 0.1131(13) Uani 1 1 d . . .
O2 O 0.2364(3) 0.0934(2) 0.54741(16) 0.0666(7) Uani 1 1 d . . .
O3 O 0.3949(3) 0.2065(3) 0.2669(2) 0.0885(9) Uani 1 1 d . . .
O4 O 0.2617(3) 0.3798(2) 0.24074(17) 0.0709(7) Uani 1 1 d . . .
O5 O -0.0649(3) 0.2435(3) -0.02363(17) 0.0785(8) Uani 1 1 d . . .
O6 O -0.2659(3) 0.3207(2) 0.07453(19) 0.0785(8) Uani 1 1 d . . .
N1 N -0.0758(3) 0.1815(3) 0.15934(18) 0.0554(7) Uani 1 1 d . . .
N2 N -0.0037(3) 0.0689(3) 0.17094(19) 0.0569(7) Uani 1 1 d . . .
C1 C 0.0521(3) 0.0510(3) 0.2545(2) 0.0451(7) Uani 1 1 d . . .
C2 C 0.0174(3) 0.1536(3) 0.2979(2) 0.0434(7) Uani 1 1 d . . .
C3 C -0.0682(3) 0.2346(3) 0.2361(2) 0.0459(7) Uani 1 1 d . . .
C4 C 0.1234(3) -0.0715(3) 0.2932(2) 0.0471(7) Uani 1 1 d . . .
C5 C 0.0861(4) -0.1750(3) 0.2626(3) 0.0673(10) Uani 1 1 d . . .
H5 H 0.0191 -0.1661 0.2172 0.081 Uiso 1 1 calc R . .
C6 C 0.1474(5) -0.2916(4) 0.2986(3) 0.0786(12) Uani 1 1 d . . .
H6 H 0.1228 -0.3603 0.2764 0.094 Uiso 1 1 calc R . .
C7 C 0.2440(4) -0.3071(3) 0.3667(3) 0.0632(9) Uani 1 1 d . . .
C8 C 0.2831(4) -0.2044(3) 0.3964(3) 0.0610(9) Uani 1 1 d . . .
H8 H 0.3505 -0.2137 0.4415 0.073 Uiso 1 1 calc R . .
C9 C 0.2236(3) -0.0881(3) 0.3603(2) 0.0524(8) Uani 1 1 d . . .
H9 H 0.2511 -0.0193 0.3814 0.063 Uiso 1 1 calc R . .
C10 C 0.2989(10) -0.4302(7) 0.4095(6) 0.148(3) Uani 1 1 d . . .
H10A H 0.2321 -0.4727 0.4647 0.182 Uiso 1 1 calc R . .
H10B H 0.3928 -0.4217 0.4305 0.182 Uiso 1 1 calc R . .
H10C H 0.3085 -0.4786 0.3620 0.182 Uiso 1 1 calc R . .
C11 C 0.0612(3) 0.1682(3) 0.3913(2) 0.0446(7) Uani 1 1 d . . .
H11 H 0.0323 0.0971 0.4481 0.054 Uiso 1 1 calc R . .
C12 C 0.0723(4) 0.2922(3) 0.4142(2) 0.0565(8) Uani 1 1 d . . .
H12A H 0.0453 0.2946 0.4815 0.068 Uiso 1 1 calc R . .
H12B H 0.0465 0.3673 0.3657 0.068 Uiso 1 1 calc R . .
C13 C 0.2136(3) 0.2279(3) 0.3916(2) 0.0453(7) Uani 1 1 d . . .
C14 C 0.3053(4) 0.1762(3) 0.4715(2) 0.0566(9) Uani 1 1 d . . .
C15 C 0.3195(5) 0.0415(5) 0.6288(3) 0.0928(15) Uani 1 1 d . . .
H15A H 0.3884 -0.0186 0.6122 0.139 Uiso 1 1 calc R . .
H15B H 0.2542 0.0000 0.6851 0.139 Uiso 1 1 calc R . .
H15C H 0.3711 0.1087 0.6431 0.139 Uiso 1 1 calc R . .
C16 C 0.3012(4) 0.2697(3) 0.2938(2) 0.0511(8) Uani 1 1 d . . .
C17 C 0.3385(6) 0.4188(5) 0.1415(3) 0.1110(18) Uani 1 1 d . . .
H17A H 0.4418 0.4232 0.1449 0.167 Uiso 1 1 calc R . .
H17B H 0.3047 0.5006 0.1083 0.167 Uiso 1 1 calc R . .
H17C H 0.3192 0.3583 0.1064 0.167 Uiso 1 1 calc R . .
C18 C -0.1427(3) 0.3515(3) 0.2465(2) 0.0461(7) Uani 1 1 d . . .
C19 C -0.0962(4) 0.4691(3) 0.1894(2) 0.0553(8) Uani 1 1 d . . .
H19 H -0.0228 0.4762 0.1377 0.066 Uiso 1 1 calc R . .
C20 C -0.1581(4) 0.5753(3) 0.2089(3) 0.0672(10) Uani 1 1 d . . .
H20 H -0.1263 0.6547 0.1703 0.081 Uiso 1 1 calc R . .
C21 C -0.2669(5) 0.5663(4) 0.2847(3) 0.0752(11) Uani 1 1 d . . .
C22 C -0.3176(5) 0.4482(4) 0.3398(3) 0.0841(13) Uani 1 1 d . . .
H22 H -0.3941 0.4410 0.3896 0.101 Uiso 1 1 calc R . .
C23 C -0.2549(4) 0.3426(3) 0.3205(3) 0.0666(10) Uani 1 1 d . . .
H23 H -0.2884 0.2632 0.3579 0.080 Uiso 1 1 calc R . .
C24 C -0.3098(10) 0.6739(7) 0.3199(6) 0.147(4) Uani 1 1 d . . .
H24A H -0.2298 0.7333 0.3054 0.196 Uiso 1 1 calc R . .
H24B H -0.3365 0.6473 0.3893 0.196 Uiso 1 1 calc R . .
H24C H -0.3920 0.7133 0.2886 0.196 Uiso 1 1 calc R . .
C25 C -0.2676(3) 0.0836(3) 0.0708(2) 0.0495(8) Uani 1 1 d . . .
C26 C -0.3993(4) 0.0589(4) 0.1325(2) 0.0612(9) Uani 1 1 d . . .
H26 H -0.4361 0.1158 0.1673 0.073 Uiso 1 1 calc R . .
C27 C -0.4736(4) -0.0538(4) 0.1401(3) 0.0732(12) Uani 1 1 d . . .
H27 H -0.5617 -0.0713 0.1803 0.088 Uiso 1 1 calc R . .
C28 C -0.4213(4) -0.1393(4) 0.0904(3) 0.0681(10) Uani 1 1 d . . .
C29 C -0.2932(4) -0.1110(4) 0.0301(3) 0.0705(10) Uani 1 1 d . . .
H29 H -0.2576 -0.1677 -0.0051 0.085 Uiso 1 1 calc R . .
C30 C -0.2152(4) -0.0014(4) 0.0197(2) 0.0593(9) Uani 1 1 d . . .
H30 H -0.1278 0.0150 -0.0215 0.071 Uiso 1 1 calc R . .
C31 C -0.5037(5) -0.2595(4) 0.1024(4) 0.1007(16) Uani 1 1 d . . .
H31A H -0.5194 -0.2687 0.0393 0.131 Uiso 1 1 calc R . .
H31B H -0.5963 -0.2572 0.1404 0.131 Uiso 1 1 calc R . .
H31C H -0.4483 -0.3299 0.1352 0.131 Uiso 1 1 calc R . .

loop_
_atom_site_aniso_label
_atom_site_aniso_U_11
_atom_site_aniso_U_22
_atom_site_aniso_U_33
_atom_site_aniso_U_23
_atom_site_aniso_U_13
_atom_site_aniso_U_12
S1 0.0674(6) 0.0621(6) 0.0428(5) -0.0055(4) -0.0206(4) 0.0020(4)
O1 0.074(2) 0.149(3) 0.091(2) 0.0285(19) -0.0361(16) -0.051(2)
O2 0.0592(15) 0.0834(17) 0.0494(13) 0.0016(12) -0.0154(11) -0.0213(13)
O3 0.087(2) 0.0759(18) 0.087(2) -0.0126(15) 0.0346(16) 0.0030(16)
O4 0.0832(18) 0.0581(15) 0.0578(14) 0.0042(12) 0.0042(13) -0.0103(13)
O5 0.0847(18) 0.0955(19) 0.0447(13) 0.0019(12) -0.0065(12) -0.0287(15)
O6 0.100(2) 0.0638(16) 0.0808(18) -0.0207(13) -0.0481(15) 0.0241(15)
N1 0.0645(18) 0.0599(17) 0.0459(15) -0.0158(13) -0.0211(13) 0.0119(14)
N2 0.0627(18) 0.0622(17) 0.0507(15) -0.0182(13) -0.0208(13) 0.0128(14)
C1 0.0396(16) 0.0542(18) 0.0418(16) -0.0117(14) -0.0072(12) -0.0015(14)
C2 0.0388(16) 0.0474(17) 0.0410(15) -0.0052(13) -0.0056(12) -0.0067(13)
C3 0.0444(17) 0.0507(18) 0.0406(16) -0.0074(13) -0.0062(13) -0.0084(14)
C4 0.0431(17) 0.0511(18) 0.0461(16) -0.0103(14) -0.0060(13) -0.0021(14)
C5 0.074(2) 0.063(2) 0.075(2) -0.0246(19) -0.0357(19) 0.0041(19)
C6 0.089(3) 0.055(2) 0.105(3) -0.033(2) -0.039(2) 0.008(2)
C7 0.064(2) 0.0462(19) 0.077(2) -0.0068(17) -0.0186(19) 0.0046(17)
C8 0.055(2) 0.063(2) 0.064(2) -0.0064(17) -0.0214(16) -0.0008(17)
C9 0.0532(19) 0.0533(19) 0.0533(18) -0.0149(15) -0.0142(15) -0.0007(15)
C10 0.156(8) 0.140(7) 0.166(8) -0.054(6) -0.060(7) 0.010(6)
C11 0.0401(16) 0.0507(18) 0.0395(15) -0.0045(13) -0.0066(12) -0.0071(13)
C12 0.055(2) 0.068(2) 0.0507(18) -0.0228(16) -0.0072(15) 0.0014(17)
C13 0.0457(17) 0.0471(17) 0.0441(16) -0.0124(13) -0.0067(13) -0.0098(14)
C14 0.050(2) 0.062(2) 0.056(2) -0.0089(16) -0.0122(15) -0.0188(17)
C15 0.086(3) 0.114(3) 0.064(2) 0.017(2) -0.036(2) -0.031(3)
C16 0.0515(19) 0.0487(18) 0.0504(18) -0.0095(15) -0.0008(15) -0.0139(16)
C17 0.150(5) 0.096(3) 0.062(3) 0.013(2) 0.017(3) -0.031(3)
C18 0.0431(17) 0.0493(17) 0.0433(16) -0.0061(13) -0.0073(13) -0.0045(14)
C19 0.059(2) 0.0526(19) 0.0502(18) -0.0071(15) -0.0035(15) -0.0038(16)
C20 0.079(3) 0.049(2) 0.070(2) -0.0071(17) -0.010(2) -0.0095(19)
C21 0.087(3) 0.056(2) 0.089(3) -0.031(2) -0.011(2) 0.013(2)
C22 0.085(3) 0.073(3) 0.084(3) -0.015(2) 0.021(2) 0.009(2)
C23 0.067(2) 0.052(2) 0.071(2) -0.0058(17) 0.0076(19) -0.0012(17)
C24 0.190(11) 0.100(6) 0.151(8) -0.024(6) -0.034(8) 0.033(6)
C25 0.0473(18) 0.064(2) 0.0372(15) -0.0109(14) -0.0129(13) 0.0072(15)
C26 0.056(2) 0.082(3) 0.0439(18) -0.0119(17) -0.0099(15) 0.0176(19)
C27 0.050(2) 0.096(3) 0.057(2) 0.010(2) -0.0107(17) -0.010(2)
C28 0.065(2) 0.070(2) 0.067(2) -0.005(2) -0.029(2) 0.000(2)
C29 0.072(3) 0.070(2) 0.079(3) -0.030(2) -0.025(2) 0.007(2)
C30 0.0486(19) 0.078(2) 0.0545(19) -0.0220(18) -0.0086(15) 0.0072(18)
C31 0.105(3) 0.080(3) 0.109(4) 0.007(3) -0.050(3) -0.024(3)

loop_
_atom_type_symbol
_atom_type_description
_atom_type_scat_dispersion_real
_atom_type_scat_dispersion_imag
_atom_type_scat_source
C C 0.0033 0.0016 'International Tables Vol C Tables 4.2.6.8 and 6.1.1.4'
H H 0.0000 0.0000 'International Tables Vol C Tables 4.2.6.8 and 6.1.1.4'
N N 0.0061 0.0033 'International Tables Vol C Tables 4.2.6.8 and 6.1.1.4'
O O 0.0106 0.0060 'International Tables Vol C Tables 4.2.6.8 and 6.1.1.4'
S S 0.1246 0.1234 'International Tables Vol C Tables 4.2.6.8 and 6.1.1.4'

loop_
_geom_angle_atom_site_label_1
_geom_angle_atom_site_label_2
_geom_angle_atom_site_label_3
_geom_angle
_geom_angle_site_symmetry_1
_geom_angle_site_symmetry_3
_geom_angle_publ_flag
O5 S1 O6 120.30(17) . . ?
O5 S1 N1 106.42(15) . . ?
O6 S1 N1 105.72(14) . . ?
O5 S1 C25 109.52(16) . . ?
O6 S1 C25 111.14(16) . . ?
N1 S1 C25 101.95(13) . . ?
C14 O2 C15 116.5(3) . . ?
C16 O4 C17 114.8(3) . . ?
N2 N1 C3 112.7(2) . . ?
N2 N1 S1 114.8(2) . . ?
C3 N1 S1 132.2(2) . . ?
C1 N2 N1 105.1(3) . . ?
N2 C1 C2 111.1(3) . . ?
N2 C1 C4 118.0(3) . . ?
C2 C1 C4 130.5(3) . . ?
C3 C2 C1 105.7(3) . . ?
C3 C2 C11 127.1(3) . . ?
C1 C2 C11 127.2(3) . . ?
N1 C3 C2 105.3(3) . . ?
N1 C3 C18 124.9(3) . . ?
C2 C3 C18 129.8(3) . . ?
C5 C4 C9 118.1(3) . . ?
C5 C4 C1 118.7(3) . . ?
C9 C4 C1 123.2(3) . . ?
C4 C5 C6 120.6(3) . . ?
C4 C5 H5 119.7 . . ?
C6 C5 H5 119.7 . . ?
C7 C6 C5 120.6(3) . . ?
C7 C6 H6 119.7 . . ?
C5 C6 H6 119.7 . . ?
C6 C7 C8 119.2(3) . . ?
C6 C7 C10 120.4(4) . . ?
C8 C7 C10 120.3(4) . . ?
C7 C8 C9 120.6(3) . . ?
C7 C8 H8 119.7 . . ?
C9 C8 H8 119.7 . . ?
C8 C9 C4 121.0(3) . . ?
C8 C9 H9 119.5 . . ?
C4 C9 H9 119.5 . . ?
C7 C10 H10A 109.5 . . ?
C7 C10 H10B 109.5 . . ?
H10A C10 H10B 109.5 . . ?
C7 C10 H10C 109.5 . . ?
H10A C10 H10C 109.5 . . ?
H10B C10 H10C 109.5 . . ?
C2 C11 C12 123.8(3) . . ?
C2 C11 C13 119.2(2) . . ?
C12 C11 C13 59.3(2) . . ?
C2 C11 H11 114.4 . . ?
C12 C11 H11 114.4 . . ?
C13 C11 H11 114.4 . . ?
C11 C12 C13 62.8(2) . . ?
C11 C12 H12A 117.5 . . ?
C13 C12 H12A 117.5 . . ?
C11 C12 H12B 117.5 . . ?
C13 C12 H12B 117.5 . . ?
H12A C12 H12B 114.6 . . ?
C14 C13 C16 112.8(3) . . ?
C14 C13 C12 118.7(3) . . ?
C16 C13 C12 121.0(3) . . ?
C14 C13 C11 121.1(2) . . ?
C16 C13 C11 114.9(2) . . ?
C12 C13 C11 57.9(2) . . ?
O1 C14 O2 122.6(3) . . ?
O1 C14 C13 123.5(3) . . ?
O2 C14 C13 114.0(3) . . ?
O2 C15 H15A 109.5 . . ?
O2 C15 H15B 109.5 . . ?
H15A C15 H15B 109.5 . . ?
O2 C15 H15C 109.5 . . ?
H15A C15 H15C 109.5 . . ?
H15B C15 H15C 109.5 . . ?
O3 C16 O4 124.1(3) . . ?
O3 C16 C13 122.3(3) . . ?
O4 C16 C13 113.6(3) . . ?
O4 C17 H17A 109.5 . . ?
O4 C17 H17B 109.5 . . ?
H17A C17 H17B 109.5 . . ?
O4 C17 H17C 109.5 . . ?
H17A C17 H17C 109.5 . . ?
H17B C17 H17C 109.5 . . ?
C23 C18 C19 119.3(3) . . ?
C23 C18 C3 118.5(3) . . ?
C19 C18 C3 122.0(3) . . ?
C20 C19 C18 119.8(3) . . ?
C20 C19 H19 120.1 . . ?
C18 C19 H19 120.1 . . ?
C19 C20 C21 120.7(3) . . ?
C19 C20 H20 119.6 . . ?
C21 C20 H20 119.6 . . ?
C20 C21 C22 119.5(4) . . ?
C20 C21 C24 121.2(5) . . ?
C22 C21 C24 118.2(5) . . ?
C23 C22 C21 119.5(4) . . ?
C23 C22 H22 120.3 . . ?
C21 C22 H22 120.3 . . ?
C22 C23 C18 121.1(3) . . ?
C22 C23 H23 119.5 . . ?
C18 C23 H23 119.5 . . ?
C21 C24 H24A 109.5 . . ?
C21 C24 H24B 109.5 . . ?
H24A C24 H24B 109.5 . . ?
C21 C24 H24C 109.5 . . ?
H24A C24 H24C 109.5 . . ?
H24B C24 H24C 109.5 . . ?
C30 C25 C26 120.3(3) . . ?
C30 C25 S1 120.2(3) . . ?
C26 C25 S1 119.5(3) . . ?
C27 C26 C25 117.8(3) . . ?
C27 C26 H26 121.1 . . ?
C25 C26 H26 121.1 . . ?
C28 C27 C26 122.2(4) . . ?
C28 C27 H27 118.9 . . ?
C26 C27 H27 118.9 . . ?
C27 C28 C29 118.1(4) . . ?
C27 C28 C31 120.1(4) . . ?
C29 C28 C31 121.8(4) . . ?
C28 C29 C30 122.3(4) . . ?
C28 C29 H29 118.9 . . ?
C30 C29 H29 118.9 . . ?
C25 C30 C29 119.3(3) . . ?
C25 C30 H30 120.4 . . ?
C29 C30 H30 120.4 . . ?
C28 C31 H31A 109.5 . . ?
C28 C31 H31B 109.5 . . ?
H31A C31 H31B 109.5 . . ?
C28 C31 H31C 109.5 . . ?
H31A C31 H31C 109.5 . . ?
H31B C31 H31C 109.5 . . ?

loop_
_geom_bond_atom_site_label_1
_geom_bond_atom_site_label_2
_geom_bond_distance
_geom_bond_site_symmetry_2
_geom_bond_publ_flag
S1 O5 1.418(3) . ?
S1 O6 1.421(3) . ?
S1 N1 1.709(3) . ?
S1 C25 1.735(3) . ?
O1 C14 1.184(4) . ?
O2 C14 1.320(4) . ?
O2 C15 1.448(4) . ?
O3 C16 1.186(4) . ?
O4 C16 1.312(4) . ?
O4 C17 1.466(4) . ?
N1 N2 1.368(4) . ?
N1 C3 1.377(4) . ?
N2 C1 1.318(4) . ?
C1 C2 1.433(4) . ?
C1 C4 1.479(4) . ?
C2 C3 1.381(4) . ?
C2 C11 1.484(4) . ?
C3 C18 1.473(4) . ?
C4 C5 1.379(5) . ?
C4 C9 1.380(4) . ?
C5 C6 1.380(5) . ?
C5 H5 0.9300 . ?
C6 C7 1.367(5) . ?
C6 H6 0.9300 . ?
C7 C8 1.369(5) . ?
C7 C10 1.432(7) . ?
C8 C9 1.370(4) . ?
C8 H8 0.9300 . ?
C9 H9 0.9300 . ?
C10 H10A 0.9600 . ?
C10 H10B 0.9600 . ?
C10 H10C 0.9600 . ?
C11 C12 1.486(4) . ?
C11 C13 1.560(4) . ?
C11 H11 0.9800 . ?
C12 C13 1.509(4) . ?
C12 H12A 0.9700 . ?
C12 H12B 0.9700 . ?
C13 C14 1.482(4) . ?
C13 C16 1.492(4) . ?
C15 H15A 0.9600 . ?
C15 H15B 0.9600 . ?
C15 H15C 0.9600 . ?
C17 H17A 0.9600 . ?
C17 H17B 0.9600 . ?
C17 H17C 0.9600 . ?
C18 C23 1.374(4) . ?
C18 C19 1.375(4) . ?
C19 C20 1.363(5) . ?
C19 H19 0.9300 . ?
C20 C21 1.372(5) . ?
C20 H20 0.9300 . ?
C21 C22 1.381(5) . ?
C21 C24 1.429(8) . ?
C22 C23 1.359(5) . ?
C22 H22 0.9300 . ?
C23 H23 0.9300 . ?
C24 H24A 0.9600 . ?
C24 H24B 0.9600 . ?
C24 H24C 0.9600 . ?
C25 C30 1.375(5) . ?
C25 C26 1.400(4) . ?
C26 C27 1.395(5) . ?
C26 H26 0.9300 . ?
C27 C28 1.365(6) . ?
C27 H27 0.9300 . ?
C28 C29 1.365(5) . ?
C28 C31 1.491(5) . ?
C29 C30 1.375(5) . ?
C29 H29 0.9300 . ?
C30 H30 0.9300 . ?
C31 H31A 0.9600 . ?
C31 H31B 0.9600 . ?
C31 H31C 0.9600 . ?

loop_
_geom_hbond_atom_site_label_D
_geom_hbond_atom_site_label_H
_geom_hbond_atom_site_label_A
_geom_hbond_distance_DH
_geom_hbond_distance_HA
_geom_hbond_distance_DA
_geom_hbond_angle_DHA
_geom_hbond_site_symmetry_A
C26 H26 O3 0.93 2.37 3.248(4) 158.2 1_455
C8 H8 O1 0.93 2.54 3.449(4) 166.8 2_656

loop_
_geom_torsion_atom_site_label_1
_geom_torsion_atom_site_label_2
_geom_torsion_atom_site_label_3
_geom_torsion_atom_site_label_4
_geom_torsion
_geom_torsion_site_symmetry_1
_geom_torsion_site_symmetry_2
_geom_torsion_site_symmetry_3
_geom_torsion_site_symmetry_4
_geom_torsion_publ_flag
O5 S1 N1 N2 -65.8(3) . . . . ?
O6 S1 N1 N2 165.2(2) . . . . ?
C25 S1 N1 N2 48.9(3) . . . . ?
O5 S1 N1 C3 121.1(3) . . . . ?
O6 S1 N1 C3 -7.9(4) . . . . ?
C25 S1 N1 C3 -124.2(3) . . . . ?
C3 N1 N2 C1 -1.0(3) . . . . ?
S1 N1 N2 C1 -175.4(2) . . . . ?
N1 N2 C1 C2 -0.6(3) . . . . ?
N1 N2 C1 C4 173.2(3) . . . . ?
N2 C1 C2 C3 1.8(3) . . . . ?
C4 C1 C2 C3 -170.9(3) . . . . ?
N2 C1 C2 C11 -179.6(3) . . . . ?
C4 C1 C2 C11 7.7(5) . . . . ?
N2 N1 C3 C2 2.1(3) . . . . ?
S1 N1 C3 C2 175.3(2) . . . . ?
N2 N1 C3 C18 -176.2(3) . . . . ?
S1 N1 C3 C18 -3.0(5) . . . . ?
C1 C2 C3 N1 -2.3(3) . . . . ?
C11 C2 C3 N1 179.2(3) . . . . ?
C1 C2 C3 C18 175.9(3) . . . . ?
C11 C2 C3 C18 -2.6(5) . . . . ?
N2 C1 C4 C5 -22.4(4) . . . . ?
C2 C1 C4 C5 149.9(3) . . . . ?
N2 C1 C4 C9 158.9(3) . . . . ?
C2 C1 C4 C9 -28.8(5) . . . . ?
C9 C4 C5 C6 0.2(5) . . . . ?
C1 C4 C5 C6 -178.5(3) . . . . ?
C4 C5 C6 C7 1.3(7) . . . . ?
C5 C6 C7 C8 -2.1(6) . . . . ?
C5 C6 C7 C10 175.2(5) . . . . ?
C6 C7 C8 C9 1.6(6) . . . . ?
C10 C7 C8 C9 -175.8(5) . . . . ?
C7 C8 C9 C4 -0.1(5) . . . . ?
C5 C4 C9 C8 -0.8(5) . . . . ?
C1 C4 C9 C8 177.8(3) . . . . ?
C3 C2 C11 C12 -25.9(4) . . . . ?
C1 C2 C11 C12 155.8(3) . . . . ?
C3 C2 C11 C13 -96.7(4) . . . . ?
C1 C2 C11 C13 85.0(4) . . . . ?
C2 C11 C12 C13 -106.6(3) . . . . ?
C11 C12 C13 C14 -110.6(3) . . . . ?
C11 C12 C13 C16 101.7(3) . . . . ?
C2 C11 C13 C14 -139.3(3) . . . . ?
C12 C11 C13 C14 106.5(3) . . . . ?
C2 C11 C13 C16 2.0(4) . . . . ?
C12 C11 C13 C16 -112.2(3) . . . . ?
C2 C11 C13 C12 114.2(3) . . . . ?
C15 O2 C14 O1 1.7(6) . . . . ?
C15 O2 C14 C13 -178.8(3) . . . . ?
C16 C13 C14 O1 26.4(5) . . . . ?
C12 C13 C14 O1 -123.8(4) . . . . ?
C11 C13 C14 O1 168.4(4) . . . . ?
C16 C13 C14 O2 -153.2(3) . . . . ?
C12 C13 C14 O2 56.7(4) . . . . ?
C11 C13 C14 O2 -11.2(4) . . . . ?
C17 O4 C16 O3 2.6(5) . . . . ?
C17 O4 C16 C13 -175.7(3) . . . . ?
C14 C13 C16 O3 46.2(4) . . . . ?
C12 C13 C16 O3 -164.4(3) . . . . ?
C11 C13 C16 O3 -98.2(4) . . . . ?
C14 C13 C16 O4 -135.5(3) . . . . ?
C12 C13 C16 O4 13.9(4) . . . . ?
C11 C13 C16 O4 80.0(3) . . . . ?
N1 C3 C18 C23 112.0(4) . . . . ?
C2 C3 C18 C23 -65.9(4) . . . . ?
N1 C3 C18 C19 -72.9(4) . . . . ?
C2 C3 C18 C19 109.2(4) . . . . ?
C23 C18 C19 C20 2.3(5) . . . . ?
C3 C18 C19 C20 -172.8(3) . . . . ?
C18 C19 C20 C21 -0.2(6) . . . . ?
C19 C20 C21 C22 -2.3(6) . . . . ?
C19 C20 C21 C24 165.8(5) . . . . ?
C20 C21 C22 C23 2.7(7) . . . . ?
C24 C21 C22 C23 -165.8(5) . . . . ?
C21 C22 C23 C18 -0.6(7) . . . . ?
C19 C18 C23 C22 -1.9(6) . . . . ?
C3 C18 C23 C22 173.4(4) . . . . ?
O5 S1 C25 C30 15.6(3) . . . . ?
O6 S1 C25 C30 150.9(3) . . . . ?
N1 S1 C25 C30 -96.9(3) . . . . ?
O5 S1 C25 C26 -164.7(2) . . . . ?
O6 S1 C25 C26 -29.4(3) . . . . ?
N1 S1 C25 C26 82.9(3) . . . . ?
C30 C25 C26 C27 0.2(4) . . . . ?
S1 C25 C26 C27 -179.5(2) . . . . ?
C25 C26 C27 C28 0.5(5) . . . . ?
C26 C27 C28 C29 -1.3(5) . . . . ?
C26 C27 C28 C31 178.9(3) . . . . ?
C27 C28 C29 C30 1.3(5) . . . . ?
C31 C28 C29 C30 -178.9(3) . . . . ?
C26 C25 C30 C29 -0.2(5) . . . . ?
S1 C25 C30 C29 179.5(3) . . . . ?
C28 C29 C30 C25 -0.6(5) . . . . ?
